data_7202452
loop_
_publ_author_name
'Santra, Ramkinkar'
'Biradha, Kumar'

_publ_section_title
;
 Stepwise dimerization of double [2 + 2] reaction in the co-crystals of
 1,5-bis(4-pyridyl)-1,4-pentadiene-3-one and phloroglucinol: a
 single-crystal to single-crystal transformation
;
_journal_issue 11
_journal_name_full CrystEngComm
_journal_page_first 1524
_journal_paper_doi 10.1039/b813721h
_journal_volume 10
_journal_year 2008
_chemical_formula_sum 'C15 H12 N2 O'
_chemical_formula_weight 236.27
_chemical_name_systematic
;
?
;
_space_group_IT_number 14
_symmetry_cell_setting monoclinic
_symmetry_space_group_name_Hall '-P 2yn'
_symmetry_space_group_name_H-M 'P 1 21/n 1'
_atom_sites_solution_hydrogens geom
_atom_sites_solution_primary direct
_atom_sites_solution_secondary difmap
_audit_creation_method SHELXL-97
_cell_angle_alpha 90.00
_cell_angle_beta 104.0370(10)
_cell_angle_gamma 90.00
_cell_formula_units_Z 4
_cell_length_a 8.1243(4)
_cell_length_b 15.3477(7)
_cell_length_c 10.0546(4)
_cell_measurement_reflns_used 2932
_cell_measurement_temperature 293(2)
_cell_measurement_theta_max 28
_cell_measurement_theta_min 2.47
_cell_volume 1216.26(10)
_computing_structure_refinement 'SHELXL-97 (Sheldrick, 1997)'
_computing_structure_solution 'SHELXS-97 (Sheldrick, 1990)'
_diffrn_ambient_temperature 293(2)
_diffrn_measured_fraction_theta_full 0.999
_diffrn_measured_fraction_theta_max 0.999
_diffrn_measurement_device_type 'Bruker-APEX-2 CCD area detector'
_diffrn_measurement_method hemisphere
_diffrn_radiation_monochromator graphite
_diffrn_radiation_source 'fine-focus sealed tube'
_diffrn_radiation_type MoK\a
_diffrn_radiation_wavelength 0.71073
_diffrn_reflns_av_R_equivalents 0.0293
_diffrn_reflns_av_sigmaI/netI 0.0210
_diffrn_reflns_limit_h_max 10
_diffrn_reflns_limit_h_min -9
_diffrn_reflns_limit_k_max 18
_diffrn_reflns_limit_k_min -20
_diffrn_reflns_limit_l_max 13
_diffrn_reflns_limit_l_min -13
_diffrn_reflns_number 16461
_diffrn_reflns_theta_full 28.00
_diffrn_reflns_theta_max 28.00
_diffrn_reflns_theta_min 2.47
_exptl_absorpt_coefficient_mu 0.083
_exptl_absorpt_correction_T_max 0.992
_exptl_absorpt_correction_T_min 0.987
_exptl_absorpt_correction_type multi-scan
_exptl_absorpt_process_details Sadabs
_exptl_crystal_colour Yellow
_exptl_crystal_density_diffrn 1.290
_exptl_crystal_density_meas ?
_exptl_crystal_density_method .
_exptl_crystal_description Needle
_exptl_crystal_F_000 496
_exptl_crystal_size_max 0.24
_exptl_crystal_size_mid 0.13
_exptl_crystal_size_min 0.10
_refine_diff_density_max 0.146
_refine_diff_density_min -0.237
_refine_diff_density_rms 0.041
_refine_ls_extinction_method none
_refine_ls_goodness_of_fit_ref 0.977
_refine_ls_hydrogen_treatment constr
_refine_ls_matrix_type full
_refine_ls_number_parameters 163
_refine_ls_number_reflns 2932
_refine_ls_number_restraints 0
_refine_ls_restrained_S_all 0.977
_refine_ls_R_factor_all 0.0658
_refine_ls_R_factor_gt 0.0441
_refine_ls_shift/su_max 0.000
_refine_ls_shift/su_mean 0.000
_refine_ls_structure_factor_coef Fsqd
_refine_ls_weighting_details 'calc w=1/[\s^2^(Fo^2^)+(0.0672P)^2^+0.1537P] where P=(Fo^2^+2Fc^2^)/3'
_refine_ls_weighting_scheme calc
_refine_ls_wR_factor_gt 0.1172
_refine_ls_wR_factor_ref 0.1266
_reflns_number_gt 2089
_reflns_number_total 2932
_reflns_threshold_expression >2sigma(I)
_cod_data_source_file b813721h.txt
_cod_data_source_block 1
_cod_depositor_comments
;
The following automatic conversions were performed:
'_symmetry_cell_setting' value 'Monoclinic' changed to 'monoclinic'
according to '/home/saulius/struct/CIF-dictionaries/cif_core.dic'
dictionary named 'cif_core.dic' version 2.4.1 from 2010-06-29.

Automatic conversion script
Id: cif_fix_enum 1527 2010-12-29 10:47:43Z saulius 
;
_cod_original_cell_volume 1216.26(9)
_cod_original_sg_symbol_H-M P2(1)/n
_cod_database_code 7202452

loop_
_symmetry_equiv_pos_as_xyz
'x, y, z'
'-x+1/2, y+1/2, -z+1/2'
'-x, -y, -z'
'x-1/2, -y-1/2, z-1/2'

loop_
_atom_site_label
_atom_site_type_symbol
_atom_site_fract_x
_atom_site_fract_y
_atom_site_fract_z
_atom_site_U_iso_or_equiv
_atom_site_adp_type
_atom_site_occupancy
_atom_site_symmetry_multiplicity
_atom_site_calc_flag
_atom_site_refinement_flags
_atom_site_disorder_assembly
_atom_site_disorder_group
N11 N -0.19182(17) 0.07310(10) 0.55406(13) 0.0739(4) Uani 1 1 d . . .
C11 C -0.1683(2) 0.14889(11) 0.61959(17) 0.0684(4) Uani 1 1 d . . .
H11 H -0.2268 0.1971 0.5757 0.082 Uiso 1 1 calc R . .
C12 C -0.06386(17) 0.16098(9) 0.74751(15) 0.0575(4) Uani 1 1 d . . .
H12 H -0.0526 0.2160 0.7876 0.069 Uiso 1 1 calc R . .
C13 C 0.02499(15) 0.09074(8) 0.81685(13) 0.0486(3) Uani 1 1 d . . .
C14 C 0.00234(18) 0.01176(9) 0.74938(15) 0.0568(3) Uani 1 1 d . . .
H14 H 0.0589 -0.0376 0.7908 0.068 Uiso 1 1 calc R . .
C15 C -0.1038(2) 0.00634(11) 0.62108(16) 0.0677(4) Uani 1 1 d . . .
H15 H -0.1153 -0.0476 0.5776 0.081 Uiso 1 1 calc R . .
C16 C 0.13525(17) 0.10233(8) 0.95491(14) 0.0527(3) Uani 1 1 d . . .
H16 H 0.1261 0.1549 0.9984 0.063 Uiso 1 1 calc R . .
N21 N 0.75924(16) -0.29953(8) 1.40153(12) 0.0643(3) Uani 1 1 d . . .
C21 C 0.71400(19) -0.23288(11) 1.46978(14) 0.0635(4) Uani 1 1 d . . .
H21 H 0.7470 -0.2343 1.5650 0.076 Uiso 1 1 calc R . .
C22 C 0.62177(17) -0.16195(9) 1.40903(13) 0.0551(3) Uani 1 1 d . . .
H22 H 0.5940 -0.1173 1.4622 0.066 Uiso 1 1 calc R . .
C23 C 0.57072(14) -0.15840(8) 1.26623(12) 0.0451(3) Uani 1 1 d . . .
C24 C 0.61543(16) -0.22785(8) 1.19529(12) 0.0484(3) Uani 1 1 d . . .
H24 H 0.5820 -0.2291 1.1001 0.058 Uiso 1 1 calc R . .
C25 C 0.70963(17) -0.29519(9) 1.26573(14) 0.0562(3) Uani 1 1 d . . .
H25 H 0.7404 -0.3404 1.2152 0.067 Uiso 1 1 calc R . .
C26 C 0.47053(15) -0.08662(8) 1.19091(12) 0.0474(3) Uani 1 1 d . . .
H26 H 0.4095 -0.0983 1.1018 0.057 Uiso 1 1 calc R . .
O32 O 0.34614(16) 0.13314(6) 1.21846(12) 0.0771(3) Uani 1 1 d . . .
C31 C 0.24521(17) 0.04594(8) 1.02290(13) 0.0520(3) Uani 1 1 d . . .
H31 H 0.2577 -0.0071 0.9816 0.062 Uiso 1 1 calc R . .
C32 C 0.35019(17) 0.06299(8) 1.16242(13) 0.0515(3) Uani 1 1 d . . .
C33 C 0.45863(17) -0.00688(8) 1.23757(13) 0.0528(3) Uani 1 1 d . . .
H33 H 0.5239 0.0062 1.3248 0.063 Uiso 1 1 calc R . .

loop_
_atom_site_aniso_label
_atom_site_aniso_U_11
_atom_site_aniso_U_22
_atom_site_aniso_U_33
_atom_site_aniso_U_23
_atom_site_aniso_U_13
_atom_site_aniso_U_12
N11 0.0701(8) 0.0936(11) 0.0568(7) 0.0124(7) 0.0134(6) 0.0068(7)
C11 0.0635(9) 0.0728(10) 0.0710(9) 0.0300(8) 0.0204(7) 0.0170(8)
C12 0.0575(8) 0.0455(7) 0.0731(9) 0.0146(6) 0.0230(7) 0.0064(6)
C13 0.0464(6) 0.0428(6) 0.0595(7) 0.0099(5) 0.0182(6) 0.0024(5)
C14 0.0589(8) 0.0472(7) 0.0647(8) 0.0072(6) 0.0155(6) 0.0074(6)
C15 0.0724(10) 0.0684(9) 0.0637(9) -0.0054(7) 0.0196(7) 0.0004(8)
C16 0.0562(7) 0.0364(6) 0.0669(8) 0.0011(6) 0.0173(6) -0.0015(5)
N21 0.0676(8) 0.0622(8) 0.0597(7) 0.0164(6) 0.0086(6) 0.0089(6)
C21 0.0618(8) 0.0793(10) 0.0444(7) 0.0100(7) 0.0029(6) 0.0061(7)
C22 0.0537(7) 0.0616(8) 0.0464(7) -0.0027(6) 0.0051(5) 0.0030(6)
C23 0.0402(6) 0.0460(6) 0.0455(6) 0.0031(5) 0.0037(5) -0.0051(5)
C24 0.0497(6) 0.0480(7) 0.0439(6) 0.0011(5) 0.0046(5) -0.0056(5)
C25 0.0601(8) 0.0466(7) 0.0599(8) 0.0029(6) 0.0110(6) 0.0000(6)
C26 0.0473(6) 0.0475(7) 0.0438(6) -0.0001(5) 0.0044(5) -0.0024(5)
O32 0.0944(8) 0.0431(6) 0.0849(7) -0.0151(5) 0.0048(6) -0.0014(5)
C31 0.0589(8) 0.0418(7) 0.0557(7) 0.0028(5) 0.0145(6) 0.0010(6)
C32 0.0567(7) 0.0383(6) 0.0597(7) -0.0017(5) 0.0144(6) -0.0059(5)
C33 0.0559(7) 0.0497(7) 0.0493(7) -0.0045(5) 0.0057(6) -0.0050(6)

loop_
_atom_type_symbol
_atom_type_description
_atom_type_scat_dispersion_real
_atom_type_scat_dispersion_imag
_atom_type_scat_source
C C 0.0033 0.0016 'International Tables Vol C Tables 4.2.6.8 and 6.1.1.4'
H H 0.0000 0.0000 'International Tables Vol C Tables 4.2.6.8 and 6.1.1.4'
N N 0.0061 0.0033 'International Tables Vol C Tables 4.2.6.8 and 6.1.1.4'
O O 0.0106 0.0060 'International Tables Vol C Tables 4.2.6.8 and 6.1.1.4'

loop_
_geom_angle_atom_site_label_1
_geom_angle_atom_site_label_2
_geom_angle_atom_site_label_3
_geom_angle
_geom_angle_site_symmetry_1
_geom_angle_site_symmetry_3
_geom_angle_publ_flag
C11 N11 C15 115.29(14) . . ?
N11 C11 C12 124.46(14) . . ?
C11 C12 C13 119.63(14) . . ?
C14 C13 C12 116.39(13) . . ?
C14 C13 C16 123.31(12) . . ?
C12 C13 C16 120.29(12) . . ?
C15 C14 C13 119.67(13) . . ?
N11 C15 C14 124.53(15) . . ?
C31 C16 C13 126.53(13) . . ?
C25 N21 C21 115.99(12) . . ?
N21 C21 C22 124.52(13) . . ?
C21 C22 C23 118.76(13) . . ?
C24 C23 C22 116.87(11) . . ?
C24 C23 C26 119.76(11) . . ?
C22 C23 C26 123.36(12) . . ?
C25 C24 C23 119.85(12) . . ?
N21 C25 C24 123.99(13) . . ?
C33 C26 C23 126.24(11) . . ?
C16 C31 C32 122.80(12) . . ?
O32 C32 C33 119.02(12) . . ?
O32 C32 C31 121.40(12) . . ?
C33 C32 C31 119.55(11) . . ?
C26 C33 C32 125.25(12) . . ?

loop_
_geom_bond_atom_site_label_1
_geom_bond_atom_site_label_2
_geom_bond_distance
_geom_bond_site_symmetry_2
_geom_bond_publ_flag
N11 C11 1.328(2) . ?
N11 C15 1.335(2) . ?
C11 C12 1.371(2) . ?
C12 C13 1.3875(17) . ?
C13 C14 1.3795(18) . ?
C13 C16 1.4689(19) . ?
C14 C15 1.369(2) . ?
C16 C31 1.3108(18) . ?
N21 C25 1.3283(18) . ?
N21 C21 1.332(2) . ?
C21 C22 1.3776(19) . ?
C22 C23 1.3956(17) . ?
C23 C24 1.3793(17) . ?
C23 C26 1.4664(16) . ?
C24 C25 1.3757(17) . ?
C26 C33 1.3226(17) . ?
O32 C32 1.2193(15) . ?
C31 C32 1.4777(19) . ?
C32 C33 1.4745(18) . ?

loop_
_cod_related_entry_id
_cod_related_entry_database
_cod_related_entry_code
1 ChemSpider 13084431
